data_7008206
loop_
_publ_author_name
'Mehdoui, Thouraya'
'Berthet, Jean-Claude'
'Thuery, Pierre'
'Ephritikhine, Michel'

_publ_section_title
;
 The distinct affinity of cyclopentadienyl ligands towards trivalent
 uranium over lanthanide ions. Evidence for cooperative ligation and
 back-bonding in the actinide complexes.
;
_journal_issue 7
_journal_name_full 'Dalton transactions (Cambridge, England : 2003)'
_journal_page_first 1263
_journal_page_last 1272
_journal_paper_doi 10.1039/b419088b
_journal_year 2005
_chemical_formula_sum 'C24 H28 Ce I2 N3'
_chemical_formula_weight 752.41
_space_group_IT_number 2
_symmetry_cell_setting triclinic
_symmetry_space_group_name_Hall '-P 1'
_symmetry_space_group_name_H-M 'P -1'
_atom_sites_solution_hydrogens geom
_atom_sites_solution_primary direct
_atom_sites_solution_secondary difmap
_audit_creation_method SHELXL-97
_cell_angle_alpha 102.444(4)
_cell_angle_beta 93.809(5)
_cell_angle_gamma 108.371(4)
_cell_formula_units_Z 2
_cell_length_a 8.4213(4)
_cell_length_b 8.8376(7)
_cell_length_c 19.0845(15)
_cell_measurement_reflns_used 9001
_cell_measurement_temperature 100(2)
_cell_measurement_theta_max 25.68
_cell_measurement_theta_min 2.21
_cell_volume 1302.39(16)
_computing_cell_refinement 'DENZO-SMN (Otwinowski & Minor, 1997)'
_computing_data_collection 'Kappa-CCD software (Nonius B.V., 1998)'
_computing_data_reduction 'DENZO-SMN (Otwinowski & Minor, 1997)'
_computing_molecular_graphics 'SHELXTL (Sheldrick, 1999)'
_computing_publication_material 'SHELXTL (Sheldrick, 1999)'
_computing_structure_refinement 'SHELXL-97 (Sheldrick, 1997)'
_computing_structure_solution 'SHELXS-97 (Sheldrick, 1997)'
_diffrn_ambient_temperature 100(2)
_diffrn_measured_fraction_theta_full 0.922
_diffrn_measured_fraction_theta_max 0.922
_diffrn_measurement_device_type 'Nonius Kappa-CCD'
_diffrn_measurement_method '\f scans'
_diffrn_radiation_monochromator graphite
_diffrn_radiation_source 'fine-focus sealed tube'
_diffrn_radiation_type MoK\a
_diffrn_radiation_wavelength 0.71073
_diffrn_reflns_av_R_equivalents 0.0437
_diffrn_reflns_av_sigmaI/netI 0.0647
_diffrn_reflns_limit_h_max 9
_diffrn_reflns_limit_h_min -10
_diffrn_reflns_limit_k_max 10
_diffrn_reflns_limit_k_min -10
_diffrn_reflns_limit_l_max 23
_diffrn_reflns_limit_l_min -23
_diffrn_reflns_number 9001
_diffrn_reflns_theta_full 25.68
_diffrn_reflns_theta_max 25.68
_diffrn_reflns_theta_min 2.21
_diffrn_standards_decay_% 0
_diffrn_standards_interval_time 0
_exptl_absorpt_coefficient_mu 4.133
_exptl_absorpt_correction_T_max 0.661
_exptl_absorpt_correction_T_min 0.374
_exptl_absorpt_correction_type refdelf
_exptl_absorpt_process_details 'program DELABS from PLATON (Spek, 2000)'
_exptl_crystal_colour 'translucent dark yellow'
_exptl_crystal_density_diffrn 1.919
_exptl_crystal_density_meas ?
_exptl_crystal_description parallelepiped
_exptl_crystal_F_000 714
_exptl_crystal_size_max 0.20
_exptl_crystal_size_mid 0.15
_exptl_crystal_size_min 0.10
_refine_diff_density_max 0.605
_refine_diff_density_min -0.756
_refine_diff_density_rms 0.110
_refine_ls_extinction_method none
_refine_ls_goodness_of_fit_ref 1.056
_refine_ls_hydrogen_treatment constr
_refine_ls_matrix_type full
_refine_ls_number_parameters 274
_refine_ls_number_reflns 4559
_refine_ls_number_restraints 0
_refine_ls_restrained_S_all 1.056
_refine_ls_R_factor_all 0.0440
_refine_ls_R_factor_gt 0.0342
_refine_ls_shift/su_max 0.001
_refine_ls_shift/su_mean 0.000
_refine_ls_structure_factor_coef Fsqd
_refine_ls_weighting_details 'calc w=1/[\s^2^(Fo^2^)+1.5087P] where P=(Fo^2^+2Fc^2^)/3'
_refine_ls_weighting_scheme calc
_refine_ls_wR_factor_gt 0.0800
_refine_ls_wR_factor_ref 0.0847
_reflns_number_gt 3820
_reflns_number_total 4559
_reflns_threshold_expression >2sigma(I)
_cod_data_source_file b419088b.txt
_cod_data_source_block 3
_cod_database_code 7008206

loop_
_symmetry_equiv_pos_as_xyz
'x, y, z'
'-x, -y, -z'

loop_
_atom_site_label
_atom_site_type_symbol
_atom_site_fract_x
_atom_site_fract_y
_atom_site_fract_z
_atom_site_U_iso_or_equiv
_atom_site_adp_type
_atom_site_occupancy
_atom_site_symmetry_multiplicity
_atom_site_calc_flag
_atom_site_refinement_flags
_atom_site_disorder_assembly
_atom_site_disorder_group
Ce Ce 0.52270(4) 0.25973(4) 0.261703(18) 0.03434(10) Uani 1 1 d . . .
I1 I 0.77288(5) 0.14127(5) 0.16520(2) 0.04062(12) Uani 1 1 d . . .
I2 I 0.32973(5) 0.29904(5) 0.40025(2) 0.04566(12) Uani 1 1 d . . .
N1 N 0.2839(6) -0.0330(6) 0.2221(3) 0.0386(11) Uani 1 1 d . . .
N2 N 0.6316(6) 0.0798(6) 0.3416(3) 0.0409(11) Uani 1 1 d . . .
N3 N 0.8029(6) 0.4729(6) 0.3432(3) 0.0395(11) Uani 1 1 d . . .
C1 C 0.3953(7) 0.3449(7) 0.1370(3) 0.0364(12) Uani 1 1 d . . .
C2 C 0.2890(8) 0.3575(8) 0.1910(3) 0.0415(13) Uani 1 1 d . . .
H2 H 0.1781 0.2883 0.1875 0.050 Uiso 1 1 calc R . .
C3 C 0.3749(8) 0.4881(8) 0.2499(3) 0.0422(14) Uani 1 1 d . . .
H3 H 0.3303 0.5209 0.2914 0.051 Uiso 1 1 calc R . .
C4 C 0.5442(7) 0.5649(7) 0.2364(3) 0.0360(12) Uani 1 1 d . . .
H4 H 0.6285 0.6560 0.2662 0.043 Uiso 1 1 calc R . .
C5 C 0.5536(7) 0.4696(7) 0.1668(3) 0.0390(13) Uani 1 1 d . . .
H5 H 0.6501 0.4869 0.1442 0.047 Uiso 1 1 calc R . .
C6 C 0.3454(8) 0.2348(8) 0.0603(3) 0.0427(14) Uani 1 1 d . . .
C7 C 0.2774(9) 0.0507(7) 0.0590(4) 0.0469(15) Uani 1 1 d . . .
H7A H 0.3651 0.0206 0.0809 0.070 Uiso 1 1 calc R . .
H7B H 0.2413 -0.0134 0.0097 0.070 Uiso 1 1 calc R . .
H7C H 0.1832 0.0302 0.0856 0.070 Uiso 1 1 calc R . .
C8 C 0.2028(8) 0.2751(8) 0.0213(4) 0.0482(15) Uani 1 1 d . . .
H8A H 0.1102 0.2622 0.0489 0.072 Uiso 1 1 calc R . .
H8B H 0.1647 0.2015 -0.0261 0.072 Uiso 1 1 calc R . .
H8C H 0.2449 0.3866 0.0170 0.072 Uiso 1 1 calc R . .
C9 C 0.4941(8) 0.2642(8) 0.0161(3) 0.0463(15) Uani 1 1 d . . .
H9A H 0.5384 0.3788 0.0167 0.069 Uiso 1 1 calc R . .
H9B H 0.4552 0.2000 -0.0331 0.069 Uiso 1 1 calc R . .
H9C H 0.5813 0.2320 0.0371 0.069 Uiso 1 1 calc R . .
C10 C 0.1173(8) -0.0549(8) 0.2171(3) 0.0413(13) Uani 1 1 d . . .
H10 H 0.0839 0.0321 0.2396 0.050 Uiso 1 1 calc R . .
C11 C -0.0059(8) -0.2008(7) 0.1801(3) 0.0423(14) Uani 1 1 d . . .
H11 H -0.1198 -0.2124 0.1786 0.051 Uiso 1 1 calc R . .
C12 C 0.0429(8) -0.3284(8) 0.1456(4) 0.0449(14) Uani 1 1 d . . .
H12 H -0.0382 -0.4268 0.1195 0.054 Uiso 1 1 calc R . .
C13 C 0.2131(8) -0.3107(8) 0.1497(4) 0.0450(14) Uani 1 1 d . . .
H13 H 0.2486 -0.3961 0.1272 0.054 Uiso 1 1 calc R . .
C14 C 0.3285(8) -0.1602(7) 0.1889(3) 0.0406(13) Uani 1 1 d . . .
H14 H 0.4430 -0.1470 0.1922 0.049 Uiso 1 1 calc R . .
C15 C 0.5244(8) -0.0237(8) 0.3732(3) 0.0423(14) Uani 1 1 d . . .
H15 H 0.4112 -0.0321 0.3671 0.051 Uiso 1 1 calc R . .
C16 C 0.5695(8) -0.1178(8) 0.4138(3) 0.0436(14) Uani 1 1 d . . .
H16 H 0.4894 -0.1888 0.4338 0.052 Uiso 1 1 calc R . .
C17 C 0.7395(8) -0.1038(7) 0.4243(4) 0.0439(14) Uani 1 1 d . . .
H17 H 0.7752 -0.1652 0.4517 0.053 Uiso 1 1 calc R . .
C18 C 0.8545(8) 0.0029(8) 0.3931(4) 0.0436(14) Uani 1 1 d . . .
H18 H 0.9685 0.0144 0.3988 0.052 Uiso 1 1 calc R . .
C19 C 0.7941(8) 0.0921(7) 0.3530(3) 0.0415(13) Uani 1 1 d . . .
H19 H 0.8715 0.1651 0.3328 0.050 Uiso 1 1 calc R . .
C20 C 0.8219(8) 0.5172(8) 0.4163(3) 0.0415(13) Uani 1 1 d . . .
H20 H 0.7347 0.4665 0.4398 0.050 Uiso 1 1 calc R . .
C21 C 0.9684(8) 0.6370(8) 0.4577(3) 0.0438(14) Uani 1 1 d . . .
H21 H 0.9796 0.6632 0.5081 0.053 Uiso 1 1 calc R . .
C22 C 1.0949(8) 0.7150(8) 0.4234(4) 0.0476(15) Uani 1 1 d . . .
H22 H 1.1926 0.7960 0.4500 0.057 Uiso 1 1 calc R . .
C23 C 1.0757(8) 0.6716(7) 0.3478(4) 0.0452(15) Uani 1 1 d . . .
H23 H 1.1599 0.7228 0.3230 0.054 Uiso 1 1 calc R . .
C24 C 0.9284(8) 0.5507(8) 0.3107(4) 0.0443(14) Uani 1 1 d . . .
H24 H 0.9157 0.5217 0.2603 0.053 Uiso 1 1 calc R . .

loop_
_atom_site_aniso_label
_atom_site_aniso_U_11
_atom_site_aniso_U_22
_atom_site_aniso_U_33
_atom_site_aniso_U_23
_atom_site_aniso_U_13
_atom_site_aniso_U_12
Ce 0.03488(19) 0.03254(17) 0.03531(19) 0.00917(13) 0.00397(12) 0.01075(13)
I1 0.0395(2) 0.0440(2) 0.0386(2) 0.00756(16) 0.00523(15) 0.01646(17)
I2 0.0458(2) 0.0488(2) 0.0425(2) 0.01133(18) 0.01269(17) 0.01496(18)
N1 0.043(3) 0.037(2) 0.039(3) 0.014(2) 0.005(2) 0.015(2)
N2 0.042(3) 0.040(3) 0.040(3) 0.011(2) 0.005(2) 0.012(2)
N3 0.042(3) 0.034(2) 0.043(3) 0.012(2) 0.005(2) 0.013(2)
C1 0.041(3) 0.029(3) 0.041(3) 0.015(2) -0.001(2) 0.011(2)
C2 0.047(4) 0.041(3) 0.045(4) 0.020(3) 0.009(3) 0.019(3)
C3 0.051(4) 0.045(3) 0.035(3) 0.010(3) 0.008(3) 0.022(3)
C4 0.034(3) 0.040(3) 0.037(3) 0.011(2) 0.001(2) 0.016(2)
C5 0.038(3) 0.034(3) 0.043(3) 0.011(3) 0.003(2) 0.009(2)
C6 0.048(4) 0.044(3) 0.034(3) 0.010(3) 0.004(2) 0.012(3)
C7 0.056(4) 0.038(3) 0.039(3) 0.007(3) 0.006(3) 0.007(3)
C8 0.055(4) 0.050(4) 0.042(4) 0.015(3) 0.000(3) 0.020(3)
C9 0.057(4) 0.045(3) 0.036(3) 0.014(3) 0.009(3) 0.012(3)
C10 0.041(4) 0.041(3) 0.043(3) 0.013(3) 0.008(2) 0.013(3)
C11 0.040(3) 0.044(3) 0.043(4) 0.015(3) 0.004(3) 0.012(3)
C12 0.049(4) 0.036(3) 0.044(4) 0.010(3) -0.003(3) 0.008(3)
C13 0.050(4) 0.039(3) 0.049(4) 0.019(3) 0.006(3) 0.015(3)
C14 0.044(3) 0.039(3) 0.042(3) 0.013(3) 0.004(2) 0.017(3)
C15 0.041(4) 0.043(3) 0.044(4) 0.014(3) 0.008(3) 0.013(3)
C16 0.049(4) 0.045(3) 0.042(4) 0.015(3) 0.010(3) 0.019(3)
C17 0.054(4) 0.039(3) 0.043(4) 0.012(3) 0.002(3) 0.023(3)
C18 0.038(3) 0.043(3) 0.049(4) 0.006(3) 0.004(3) 0.017(3)
C19 0.040(3) 0.036(3) 0.046(4) 0.008(3) 0.003(2) 0.011(3)
C20 0.041(3) 0.045(3) 0.040(3) 0.010(3) 0.005(2) 0.018(3)
C21 0.046(4) 0.045(3) 0.034(3) 0.001(3) -0.003(3) 0.015(3)
C22 0.038(4) 0.048(3) 0.051(4) 0.001(3) -0.001(3) 0.015(3)
C23 0.041(4) 0.036(3) 0.056(4) 0.009(3) 0.011(3) 0.011(3)
C24 0.045(4) 0.050(4) 0.040(3) 0.016(3) 0.008(3) 0.015(3)

loop_
_atom_type_symbol
_atom_type_description
_atom_type_scat_dispersion_real
_atom_type_scat_dispersion_imag
_atom_type_scat_source
C C 0.0033 0.0016 'International Tables Vol C Tables 4.2.6.8 and 6.1.1.4'
H H 0.0000 0.0000 'International Tables Vol C Tables 4.2.6.8 and 6.1.1.4'
N N 0.0061 0.0033 'International Tables Vol C Tables 4.2.6.8 and 6.1.1.4'
I I -0.4742 1.8119 'International Tables Vol C Tables 4.2.6.8 and 6.1.1.4'
Ce Ce -0.2486 2.6331 'International Tables Vol C Tables 4.2.6.8 and 6.1.1.4'

loop_
_geom_angle_atom_site_label_1
_geom_angle_atom_site_label_2
_geom_angle_atom_site_label_3
_geom_angle
_geom_angle_site_symmetry_1
_geom_angle_site_symmetry_3
_geom_angle_publ_flag
N3 Ce N1 152.18(15) . . ?
N3 Ce N2 75.91(15) . . ?
N1 Ce N2 76.42(15) . . ?
N3 Ce I1 84.29(11) . . ?
N1 Ce I1 92.87(11) . . ?
N2 Ce I1 78.25(11) . . ?
N3 Ce I2 88.62(11) . . ?
N1 Ce I2 82.77(11) . . ?
N2 Ce I2 77.69(11) . . ?
I1 Ce I2 155.911(16) . . ?
C14 N1 C10 117.3(5) . . ?
C14 N1 Ce 117.3(4) . . ?
C10 N1 Ce 123.4(4) . . ?
C19 N2 C15 116.1(5) . . ?
C19 N2 Ce 122.3(4) . . ?
C15 N2 Ce 121.6(4) . . ?
C24 N3 C20 117.7(5) . . ?
C24 N3 Ce 118.7(4) . . ?
C20 N3 Ce 123.5(4) . . ?
C2 C1 C5 105.5(5) . . ?
C2 C1 C6 127.3(5) . . ?
C5 C1 C6 126.9(5) . . ?
C3 C2 C1 110.0(6) . . ?
C2 C3 C4 109.3(5) . . ?
C5 C4 C3 104.6(5) . . ?
C1 C5 C4 110.6(5) . . ?
C1 C6 C7 112.5(5) . . ?
C1 C6 C9 112.0(5) . . ?
C7 C6 C9 108.5(5) . . ?
C1 C6 C8 108.5(5) . . ?
C7 C6 C8 107.5(5) . . ?
C9 C6 C8 107.7(5) . . ?
N1 C10 C11 122.9(6) . . ?
C12 C11 C10 118.7(6) . . ?
C11 C12 C13 120.0(6) . . ?
C12 C13 C14 117.4(6) . . ?
N1 C14 C13 123.6(6) . . ?
N2 C15 C16 124.8(6) . . ?
C15 C16 C17 117.9(6) . . ?
C18 C17 C16 119.1(6) . . ?
C17 C18 C19 118.0(6) . . ?
N2 C19 C18 124.2(6) . . ?
N3 C20 C21 122.1(6) . . ?
C22 C21 C20 119.2(6) . . ?
C21 C22 C23 119.2(6) . . ?
C24 C23 C22 118.2(6) . . ?
N3 C24 C23 123.6(6) . . ?

loop_
_geom_bond_atom_site_label_1
_geom_bond_atom_site_label_2
_geom_bond_distance
_geom_bond_site_symmetry_2
_geom_bond_publ_flag
Ce N3 2.643(5) . ?
Ce N1 2.643(5) . ?
Ce C3 2.723(6) . ?
Ce N2 2.733(5) . ?
Ce C2 2.767(6) . ?
Ce C4 2.794(6) . ?
Ce C5 2.827(6) . ?
Ce C1 2.884(6) . ?
Ce I1 3.1625(5) . ?
Ce I2 3.2069(5) . ?
N1 C14 1.340(8) . ?
N1 C10 1.348(8) . ?
N2 C19 1.337(8) . ?
N2 C15 1.345(8) . ?
N3 C24 1.337(8) . ?
N3 C20 1.349(8) . ?
C1 C2 1.418(9) . ?
C1 C5 1.421(8) . ?
C1 C6 1.521(8) . ?
C2 C3 1.387(9) . ?
C3 C4 1.439(8) . ?
C4 C5 1.433(8) . ?
C6 C7 1.539(8) . ?
C6 C9 1.542(9) . ?
C6 C8 1.545(9) . ?
C10 C11 1.380(8) . ?
C11 C12 1.372(9) . ?
C12 C13 1.387(9) . ?
C13 C14 1.390(9) . ?
C15 C16 1.368(9) . ?
C16 C17 1.394(9) . ?
C17 C18 1.388(9) . ?
C18 C19 1.388(9) . ?
C20 C21 1.398(8) . ?
C21 C22 1.365(9) . ?
C22 C23 1.395(9) . ?
C23 C24 1.379(9) . ?
